data_2212353
loop_
_publ_author_name
'Prashant M. Bhatt'
'Gautam R. Desiraju'

_publ_section_title
;
 5,5-Dibenzylbarbituric acid monohydrate
;
_journal_coeditor_code SA2034
_journal_issue 2
_journal_name_full 'Acta Crystallographica Section E'
_journal_page_first o771
_journal_page_last o772
_journal_paper_doi 10.1107/S1600536806056546
_journal_volume 63
_journal_year 2007
_chemical_formula_moiety 'C18 H16 N2 O3, H2 O'
_chemical_formula_sum 'C18 H18 N2 O4'
_chemical_formula_weight 326.34
_chemical_melting_point 205
_chemical_name_common '5,5'-Dibenzyl barbituric acid monohydrate'
_chemical_name_systematic
;
 5,5'-Dibenzyl barbituric acid monohydrate
;
_space_group_IT_number 14
_symmetry_cell_setting monoclinic
_symmetry_space_group_name_Hall '-P 2yn'
_symmetry_space_group_name_H-M 'P 1 21/n 1'
_atom_sites_solution_hydrogens geom
_atom_sites_solution_primary direct
_atom_sites_solution_secondary difmap
_audit_creation_method SHELXL-97
_cell_angle_alpha 90.00
_cell_angle_beta 101.162(2)
_cell_angle_gamma 90.00
_cell_formula_units_Z 4
_cell_length_a 6.6713(8)
_cell_length_b 15.3876(18)
_cell_length_c 16.0725(19)
_cell_measurement_reflns_used 4527
_cell_measurement_temperature 100(2)
_cell_measurement_theta_max 25.99
_cell_measurement_theta_min 2.58
_cell_volume 1618.7(3)
_computing_cell_refinement 'SMART (Bruker, 1997)'
_computing_data_collection 'SMART (Bruker, 1997)'
_computing_data_reduction SAINT
_computing_molecular_graphics 'SHELXTL (Bruker, 2000)'
_computing_publication_material SHELXTL
_computing_structure_refinement 'SHELXL97 (Sheldrick, 1997)'
_computing_structure_solution 'SHELXS97 (Sheldrick, 199)7'
_diffrn_ambient_temperature 100(2)
_diffrn_measured_fraction_theta_full 0.991
_diffrn_measured_fraction_theta_max 0.991
_diffrn_measurement_device_type 'Bruker SMART CCD area-detector'
_diffrn_measurement_method '\f and \w scans'
_diffrn_radiation_monochromator graphite
_diffrn_radiation_source 'fine-focus sealed tube'
_diffrn_radiation_type MoK\a
_diffrn_radiation_wavelength 0.71073
_diffrn_reflns_av_R_equivalents 0.0373
_diffrn_reflns_av_sigmaI/netI 0.0413
_diffrn_reflns_limit_h_max 7
_diffrn_reflns_limit_h_min -7
_diffrn_reflns_limit_k_max 18
_diffrn_reflns_limit_k_min -17
_diffrn_reflns_limit_l_max 19
_diffrn_reflns_limit_l_min -16
_diffrn_reflns_number 8317
_diffrn_reflns_theta_full 25.00
_diffrn_reflns_theta_max 25.00
_diffrn_reflns_theta_min 1.85
_diffrn_standards_number 0
_exptl_absorpt_coefficient_mu 0.096
_exptl_absorpt_correction_type none
_exptl_crystal_colour colourless
_exptl_crystal_density_diffrn 1.339
_exptl_crystal_density_method 'not measured'
_exptl_crystal_description needle
_exptl_crystal_F_000 688
_exptl_crystal_size_max 0.42
_exptl_crystal_size_mid 0.28
_exptl_crystal_size_min 0.15
_refine_diff_density_max 0.282
_refine_diff_density_min -0.255
_refine_ls_extinction_method none
_refine_ls_goodness_of_fit_ref 1.102
_refine_ls_hydrogen_treatment mixed
_refine_ls_matrix_type full
_refine_ls_number_parameters 233
_refine_ls_number_reflns 2821
_refine_ls_number_restraints 0
_refine_ls_restrained_S_all 1.102
_refine_ls_R_factor_all 0.0648
_refine_ls_R_factor_gt 0.0543
_refine_ls_shift/su_max 0.000
_refine_ls_shift/su_mean 0.000
_refine_ls_structure_factor_coef Fsqd
_refine_ls_weighting_details 'calc w=1/[\s^2^(Fo^2^)+(0.0670P)^2^+0.8695P] where P=(Fo^2^+2Fc^2^)/3'
_refine_ls_weighting_scheme calc
_refine_ls_wR_factor_gt 0.1366
_refine_ls_wR_factor_ref 0.1426
_reflns_number_gt 2374
_reflns_number_total 2821
_reflns_threshold_expression I>2\s(I)
_cod_data_source_file sa2034.cif
_cod_data_source_block I
_cod_depositor_comments
;
The following automatic conversions were performed:
'_symmetry_cell_setting' value 'Monoclinic' changed to 'monoclinic'
according to '/home/saulius/struct/CIF-dictionaries/cif_core.dic'
dictionary named 'cif_core.dic' version 2.4.1 from 2010-06-29.

Automatic conversion script
Id: cif_fix_enum 1527 2010-12-29 10:47:43Z saulius 

The following automatic conversions were performed:

'_symmetry_cell_setting' value 'Monoclinic' changed to 'monoclinic'
according to /home/saulius/struct/CIF-dictionaries/cif_core.dic
dictionary named 'cif_core.dic' version 2.4.1 from 2010-06-29.

Automatic conversion script
Id: cif_fix_values 1715 2011-07-08 13:25:40Z adriana 
;
_cod_original_sg_symbol_H-M 'P21/n '
_cod_database_code 2212353
_cod_database_fobs_code 2212353

loop_
_symmetry_equiv_pos_as_xyz
'x, y, z'
'-x+1/2, y+1/2, -z+1/2'
'-x, -y, -z'
'x-1/2, -y-1/2, z-1/2'

loop_
_atom_site_type_symbol
_atom_site_label
_atom_site_fract_x
_atom_site_fract_y
_atom_site_fract_z
_atom_site_U_iso_or_equiv
_atom_site_adp_type
_atom_site_calc_flag
_atom_site_refinement_flags
_atom_site_occupancy
N N1 0.1323(3) 0.73893(12) 0.75634(11) 0.0214(4) Uani d . 1
O O1 0.4215(2) 0.81460(9) 0.75063(10) 0.0271(4) Uani d . 1
O O3 -0.1598(2) 0.66498(11) 0.74662(11) 0.0327(4) Uani d . 1
O O2 0.4834(2) 0.52571(10) 0.79223(11) 0.0314(4) Uani d . 1
N N2 0.4460(3) 0.66874(11) 0.76964(12) 0.0218(4) Uani d . 1
C C1 0.3382(3) 0.74545(13) 0.75784(13) 0.0195(5) Uani d . 1
C C3 0.1394(3) 0.57743(13) 0.76404(14) 0.0235(5) Uani d . 1
C C2 0.0251(3) 0.66333(14) 0.75494(13) 0.0209(5) Uani d . 1
C C12 0.0692(4) 0.52398(15) 0.68095(15) 0.0288(5) Uani d . 1
H H12A 0.1411 0.4674 0.6869 0.035 Uiso calc R 1
H H12B -0.0789 0.5121 0.6741 0.035 Uiso calc R 1
C C5 0.0808(4) 0.52639(14) 0.83936(15) 0.0277(5) Uani d . 1
H H5A -0.0650 0.5097 0.8242 0.033 Uiso calc R 1
H H5B 0.1623 0.4722 0.8481 0.033 Uiso calc R 1
C C4 0.3687(3) 0.58761(13) 0.77735(13) 0.0209(5) Uani d . 1
C C6 0.1148(3) 0.57678(14) 0.92169(14) 0.0247(5) Uani d . 1
C C18 0.2930(4) 0.55951(15) 0.57557(16) 0.0316(6) Uani d . 1
H H18 0.3977 0.5246 0.6076 0.038 Uiso calc R 1
C C14 -0.0425(4) 0.61980(16) 0.55367(15) 0.0336(6) Uani d . 1
H H14 -0.1701 0.6267 0.5708 0.040 Uiso calc R 1
C C17 0.3266(4) 0.60103(17) 0.50311(16) 0.0359(6) Uani d . 1
H H17 0.4540 0.5944 0.4858 0.043 Uiso calc R 1
C C13 0.1081(3) 0.56831(14) 0.60195(14) 0.0258(5) Uani d . 1
C C16 0.1758(4) 0.65205(16) 0.45592(15) 0.0350(6) Uani d . 1
H H16 0.1993 0.6807 0.4063 0.042 Uiso calc R 1
C C7 0.3084(4) 0.58738(15) 0.97089(15) 0.0313(6) Uani d . 1
H H7 0.4227 0.5617 0.9532 0.038 Uiso calc R 1
C C10 -0.0207(4) 0.66184(16) 1.02407(16) 0.0358(6) Uani d . 1
H H10 -0.1349 0.6871 1.0423 0.043 Uiso calc R 1
C C11 -0.0491(4) 0.61386(16) 0.94982(15) 0.0320(6) Uani d . 1
H H11 -0.1832 0.6063 0.9177 0.038 Uiso calc R 1
C C15 -0.0090(4) 0.66110(17) 0.48122(16) 0.0384(6) Uani d . 1
H H15 -0.1136 0.6958 0.4488 0.046 Uiso calc R 1
C C9 0.1720(4) 0.67288(16) 1.07137(16) 0.0374(6) Uani d . 1
H H9 0.1917 0.7065 1.1219 0.045 Uiso calc R 1
C C8 0.3373(4) 0.63503(18) 1.04550(16) 0.0384(6) Uani d . 1
H H8 0.4706 0.6416 1.0787 0.046 Uiso calc R 1
O O4 0.1237(3) 0.12321(11) 0.22417(11) 0.0294(4) Uani d . 1
H H2 0.576(4) 0.6699(16) 0.7665(16) 0.030(7) Uiso d . 1
H H4 0.272(6) 0.131(2) 0.238(2) 0.065(10) Uiso d . 1
H H1 0.060(4) 0.7878(18) 0.7567(15) 0.030(7) Uiso d . 1
H H3 0.099(4) 0.076(2) 0.2488(18) 0.046(9) Uiso d . 1

loop_
_atom_site_aniso_label
_atom_site_aniso_U_11
_atom_site_aniso_U_22
_atom_site_aniso_U_33
_atom_site_aniso_U_12
_atom_site_aniso_U_13
_atom_site_aniso_U_23
N1 0.0194(10) 0.0164(9) 0.0294(11) 0.0039(7) 0.0075(8) 0.0001(7)
O1 0.0295(9) 0.0166(8) 0.0365(10) -0.0050(6) 0.0097(7) 0.0001(6)
O3 0.0182(9) 0.0396(10) 0.0419(10) -0.0010(7) 0.0104(7) 0.0050(7)
O2 0.0325(9) 0.0199(8) 0.0433(10) 0.0082(7) 0.0109(8) 0.0019(7)
N2 0.0170(10) 0.0185(9) 0.0314(11) 0.0009(7) 0.0084(8) -0.0001(7)
C1 0.0220(11) 0.0165(11) 0.0210(11) 0.0012(8) 0.0064(9) -0.0010(8)
C3 0.0254(12) 0.0185(11) 0.0272(12) -0.0027(9) 0.0070(9) 0.0008(8)
C2 0.0170(11) 0.0259(12) 0.0209(11) -0.0019(8) 0.0068(9) 0.0006(8)
C12 0.0319(13) 0.0241(12) 0.0311(13) -0.0096(9) 0.0075(10) -0.0041(9)
C5 0.0299(13) 0.0206(11) 0.0337(13) -0.0080(9) 0.0089(10) 0.0023(9)
C4 0.0236(11) 0.0173(11) 0.0232(11) 0.0015(8) 0.0082(9) 0.0000(8)
C6 0.0278(12) 0.0195(11) 0.0280(12) -0.0022(9) 0.0087(10) 0.0074(9)
C18 0.0330(14) 0.0288(13) 0.0339(13) 0.0007(10) 0.0086(11) -0.0039(10)
C14 0.0319(13) 0.0407(14) 0.0285(13) -0.0012(11) 0.0062(10) -0.0064(10)
C17 0.0366(14) 0.0406(15) 0.0335(14) -0.0048(11) 0.0138(11) -0.0055(11)
C13 0.0321(13) 0.0191(11) 0.0263(12) -0.0067(9) 0.0061(10) -0.0062(9)
C16 0.0498(17) 0.0308(13) 0.0261(13) -0.0074(11) 0.0116(12) -0.0025(10)
C7 0.0296(13) 0.0324(13) 0.0330(14) 0.0021(10) 0.0084(10) 0.0058(10)
C10 0.0452(16) 0.0331(14) 0.0326(14) 0.0100(11) 0.0162(12) 0.0065(10)
C11 0.0252(13) 0.0394(14) 0.0318(13) 0.0010(10) 0.0066(10) 0.0073(10)
C15 0.0475(17) 0.0374(15) 0.0289(14) 0.0056(12) 0.0041(12) -0.0023(11)
C9 0.0512(17) 0.0320(14) 0.0298(14) -0.0012(11) 0.0103(12) 0.0014(10)
C8 0.0351(15) 0.0471(16) 0.0312(14) -0.0051(12) 0.0016(11) 0.0017(11)
O4 0.0289(10) 0.0219(9) 0.0390(10) 0.0045(7) 0.0109(8) 0.0054(7)

loop_
_atom_type_symbol
_atom_type_description
_atom_type_scat_dispersion_real
_atom_type_scat_dispersion_imag
_atom_type_scat_source
C C 0.0033 0.0016 'International Tables Vol C Tables 4.2.6.8 and 6.1.1.4'
H H 0.0000 0.0000 'International Tables Vol C Tables 4.2.6.8 and 6.1.1.4'
N N 0.0061 0.0033 'International Tables Vol C Tables 4.2.6.8 and 6.1.1.4'
O O 0.0106 0.0060 'International Tables Vol C Tables 4.2.6.8 and 6.1.1.4'

loop_
_geom_angle_atom_site_label_1
_geom_angle_atom_site_label_2
_geom_angle_atom_site_label_3
_geom_angle
C2 N1 C1 125.62(18)
C2 N1 H1 115.8(16)
C1 N1 H1 118.6(16)
C4 N2 C1 126.86(19)
C4 N2 H2 114.7(17)
C1 N2 H2 118.1(17)
O1 C1 N1 122.43(18)
O1 C1 N2 121.8(2)
N1 C1 N2 115.74(18)
C4 C3 C2 113.52(17)
C4 C3 C5 110.02(18)
C2 C3 C5 108.50(18)
C4 C3 C12 107.69(18)
C2 C3 C12 108.30(18)
C5 C3 C12 108.70(17)
O3 C2 N1 120.1(2)
O3 C2 C3 120.60(19)
N1 C2 C3 119.27(18)
C13 C12 C3 114.21(18)
C13 C12 H12A 108.7
C3 C12 H12A 108.7
C13 C12 H12B 108.7
C3 C12 H12B 108.7
H12A C12 H12B 107.6
C6 C5 C3 113.86(17)
C6 C5 H5A 108.8
C3 C5 H5A 108.8
C6 C5 H5B 108.8
C3 C5 H5B 108.8
H5A C5 H5B 107.7
O2 C4 N2 120.0(2)
O2 C4 C3 121.85(19)
N2 C4 C3 118.16(18)
C11 C6 C7 118.2(2)
C11 C6 C5 120.2(2)
C7 C6 C5 121.6(2)
C17 C18 C13 120.7(2)
C17 C18 H18 119.6
C13 C18 H18 119.6
C15 C14 C13 121.0(2)
C15 C14 H14 119.5
C13 C14 H14 119.5
C16 C17 C18 120.3(2)
C16 C17 H17 119.8
C18 C17 H17 119.8
C18 C13 C14 118.3(2)
C18 C13 C12 121.5(2)
C14 C13 C12 120.3(2)
C15 C16 C17 119.6(2)
C15 C16 H16 120.2
C17 C16 H16 120.2
C8 C7 C6 120.9(2)
C8 C7 H7 119.6
C6 C7 H7 119.6
C9 C10 C11 120.0(2)
C9 C10 H10 120.0
C11 C10 H10 120.0
C6 C11 C10 121.1(2)
C6 C11 H11 119.4
C10 C11 H11 119.4
C16 C15 C14 120.1(2)
C16 C15 H15 119.9
C14 C15 H15 119.9
C10 C9 C8 119.9(2)
C10 C9 H9 120.0
C8 C9 H9 120.0
C9 C8 C7 119.9(2)
C9 C8 H8 120.1
C7 C8 H8 120.1
H4 O4 H3 106(3)

loop_
_geom_bond_atom_site_label_1
_geom_bond_atom_site_label_2
_geom_bond_distance
N1 C2 1.363(3)
N1 C1 1.373(3)
N1 H1 0.89(3)
O1 C1 1.216(3)
O3 C2 1.215(3)
O2 C4 1.216(2)
N2 C4 1.366(3)
N2 C1 1.376(3)
N2 H2 0.88(3)
C3 C4 1.511(3)
C3 C2 1.519(3)
C3 C5 1.555(3)
C3 C12 1.561(3)
C12 C13 1.508(3)
C12 H12A 0.9900
C12 H12B 0.9900
C5 C6 1.512(3)
C5 H5A 0.9900
C5 H5B 0.9900
C6 C11 1.384(3)
C6 C7 1.387(3)
C18 C17 1.384(4)
C18 C13 1.386(3)
C18 H18 0.9500
C14 C15 1.382(4)
C14 C13 1.392(3)
C14 H14 0.9500
C17 C16 1.382(4)
C17 H17 0.9500
C16 C15 1.378(4)
C16 H16 0.9500
C7 C8 1.387(4)
C7 H7 0.9500
C10 C9 1.372(4)
C10 C11 1.385(4)
C10 H10 0.9500
C11 H11 0.9500
C15 H15 0.9500
C9 C8 1.380(4)
C9 H9 0.9500
C8 H8 0.9500
O4 H4 0.98(4)
O4 H3 0.85(3)

loop_
_geom_hbond_atom_site_label_D
_geom_hbond_atom_site_label_H
_geom_hbond_atom_site_label_A
_geom_hbond_site_symmetry_A
_geom_hbond_distance_DH
_geom_hbond_distance_HA
_geom_hbond_distance_DA
_geom_hbond_angle_DHA
O4 H4 O1 3_666 0.98(4) 2.18(4) 3.132(2) 163(3)
O4 H3 O2 4_565 0.85(3) 1.94(3) 2.779(2) 167(3)
N2 H2 O3 1_655 0.88(3) 1.85(3) 2.726(3) 173(2)
N1 H1 O4 3_566 0.89(3) 1.90(3) 2.779(2) 166(2)

loop_
_cod_related_entry_id
_cod_related_entry_database
_cod_related_entry_code
1 ChemSpider 21125349
